data_7154552
loop_
_publ_author_name
'Liu, Ching-Yuan'
'Chong, Hui'
'Lin, Hsing-An'
'Yamashita, Yoshiro'
'Zhang, Bin'
'Huang, Kuo-Wei'
'Hashizume, Daizuke'
'Yu, Hsiao-Hua'

_publ_section_title
;
 Palladium-catalyzed direct C-H arylations of dioxythiophenes bearing
 reactive functional groups: a step-economical approach for functional
 \p-conjugated oligoarenes.
;
_journal_issue 31
_journal_name_full 'Organic &amp; biomolecular chemistry'
_journal_page_first 8505
_journal_page_last 8511
_journal_paper_doi 10.1039/c5ob00705d
_journal_volume 13
_journal_year 2015
_chemical_formula_moiety 'C37 H36 O3 S'
_chemical_formula_sum 'C37 H36 O3 S'
_chemical_formula_weight 560.72
_chemical_name_systematic (5,7-Bis(4'-propylbiphenyl-4-yl)-2,3-dihydrothieno[3,4-b][1,4]dioxin-2-yl)methanol
_space_group_crystal_system monoclinic
_space_group_IT_number 14
_space_group_name_Hall '-P 2ybc'
_space_group_name_H-M_alt 'P 1 21/c 1'
_symmetry_space_group_name_Hall '-P 2ybc'
_symmetry_space_group_name_H-M 'P 1 21/c 1'
_atom_sites_solution_hydrogens geom
_atom_sites_solution_primary direct
_atom_sites_solution_secondary difmap
_audit_creation_method SHELXL-2013
_audit_update_record
;
2015-03-24 deposited with the CCDC.
2015-06-25 downloaded from the CCDC.
;
_cell_angle_alpha 90
_cell_angle_beta 97.8403(9)
_cell_angle_gamma 90
_cell_formula_units_Z 4
_cell_length_a 10.1192(2)
_cell_length_b 11.3017(2)
_cell_length_c 25.1913(5)
_cell_measurement_reflns_used 45497
_cell_measurement_temperature 90
_cell_measurement_theta_max 30.064
_cell_measurement_theta_min 1.632
_cell_volume 2854.05(9)
_computing_cell_refinement HKL2000
_computing_data_collection CrystalClear
_computing_data_reduction HKL2000
_computing_molecular_graphics SV
_computing_publication_material 'SHELXL-2013 (Sheldrick, 2013)'
_computing_structure_refinement 'SHELXL-2013 (Sheldrick, 2013)'
_computing_structure_solution SIR2004
_diffrn_ambient_temperature 90
_diffrn_detector_area_resol_mean 7.31
_diffrn_measured_fraction_theta_full 1.000
_diffrn_measured_fraction_theta_max 0.996
_diffrn_measurement_device_type 'Rigaku AFC-8 with Saturn70 CCD'
_diffrn_measurement_method \w-scan
_diffrn_radiation_type MoK\a
_diffrn_radiation_wavelength 0.71073
_diffrn_reflns_av_R_equivalents 0.0641
_diffrn_reflns_av_unetI/netI 0.0597
_diffrn_reflns_laue_measured_fraction_full 1.000
_diffrn_reflns_laue_measured_fraction_max 0.996
_diffrn_reflns_limit_h_max 13
_diffrn_reflns_limit_h_min -14
_diffrn_reflns_limit_k_max 15
_diffrn_reflns_limit_k_min -15
_diffrn_reflns_limit_l_max 32
_diffrn_reflns_limit_l_min -35
_diffrn_reflns_number 44194
_diffrn_reflns_point_group_measured_fraction_full 1.000
_diffrn_reflns_point_group_measured_fraction_max 0.996
_diffrn_reflns_theta_full 25.242
_diffrn_reflns_theta_max 30.064
_diffrn_reflns_theta_min 1.632
_diffrn_source 'Fine-focus rotating anode'
_exptl_absorpt_coefficient_mu 0.151
_exptl_absorpt_correction_type none
_exptl_crystal_colour yellow
_exptl_crystal_density_diffrn 1.305
_exptl_crystal_description block
_exptl_crystal_F_000 1192
_exptl_crystal_size_max 0.12
_exptl_crystal_size_mid 0.08
_exptl_crystal_size_min 0.06
_refine_diff_density_max 0.602
_refine_diff_density_min -0.438
_refine_diff_density_rms 0.059
_refine_ls_extinction_method none
_refine_ls_goodness_of_fit_ref 1.036
_refine_ls_hydrogen_treatment constr
_refine_ls_matrix_type full
_refine_ls_number_parameters 387
_refine_ls_number_reflns 8328
_refine_ls_number_restraints 7
_refine_ls_restrained_S_all 1.044
_refine_ls_R_factor_all 0.0874
_refine_ls_R_factor_gt 0.0522
_refine_ls_shift/su_max 0.000
_refine_ls_shift/su_mean 0.000
_refine_ls_structure_factor_coef Fsqd
_refine_ls_weighting_details 'w=1/[\s^2^(Fo^2^)+(0.0665P)^2^+0.7193P] where P=(Fo^2^+2Fc^2^)/3'
_refine_ls_weighting_scheme calc
_refine_ls_wR_factor_gt 0.1261
_refine_ls_wR_factor_ref 0.1429
_reflns_Friedel_coverage 0.000
_reflns_number_gt 5637
_reflns_number_total 8328
_reflns_threshold_expression 'I > 2\s(I)'
_cod_data_source_file c5ob00705d2.cif
_cod_data_source_block biphenyl
_cod_depositor_comments 'Adding full bibliography for 7154552--7154554.cif.'
_cod_database_code 7154552
_shelx_space_group_comment
;
The symmetry employed for this shelxl refinement is uniquely defined
by the following loop, which should always be used as a source of
symmetry information in preference to the above space-group names.
They are only intended as comments.
;
_shelx_estimated_absorpt_t_min 0.982
_shelx_estimated_absorpt_t_max 0.991
_shelxl_version_number 2013-3

loop_
_space_group_symop_operation_xyz
'x, y, z'
'-x, y+1/2, -z+1/2'
'-x, -y, -z'
'x, -y-1/2, z-1/2'

loop_
_atom_site_label
_atom_site_type_symbol
_atom_site_fract_x
_atom_site_fract_y
_atom_site_fract_z
_atom_site_U_iso_or_equiv
_atom_site_adp_type
_atom_site_occupancy
_atom_site_site_symmetry_order
_atom_site_calc_flag
_atom_site_refinement_flags_posn
_atom_site_refinement_flags_adp
_atom_site_refinement_flags_occupancy
_atom_site_disorder_assembly
_atom_site_disorder_group
S1 S 0.15318(4) 0.05596(4) 0.13570(2) 0.02300(11) Uani 1 1 d . . . . .
O1 O 0.39652(13) 0.31364(11) 0.11802(5) 0.0284(3) Uani 1 1 d D . . . .
O2 O 0.16959(13) 0.39308(11) 0.16603(5) 0.0287(3) Uani 1 1 d D . . . .
O3A O 0.4464(2) 0.52040(18) 0.06282(8) 0.0421(5) Uani 0.718(2) 1 d D . P A 1
H3A H 0.4515 0.4541 0.0481 0.063 Uiso 0.718(2) 1 calc R U P A 1
C5A C 0.3966(2) 0.4269(2) 0.14713(11) 0.0293(5) Uani 0.718(2) 1 d D . P A 1
H5A H 0.4336 0.4160 0.1857 0.035 Uiso 0.718(2) 1 calc R U P A 1
C6A C 0.2558(3) 0.4730(2) 0.14200(13) 0.0332(7) Uani 0.718(2) 1 d D . P A 1
H6A1 H 0.2556 0.5512 0.1597 0.040 Uiso 0.718(2) 1 calc R U P A 1
H6A2 H 0.2212 0.4837 0.1036 0.040 Uiso 0.718(2) 1 calc R U P A 1
C7A C 0.4845(3) 0.5087(5) 0.1199(3) 0.0359(13) Uani 0.718(2) 1 d D . P A 1
H7A1 H 0.4832 0.5880 0.1365 0.043 Uiso 0.718(2) 1 calc R U P A 1
H7A2 H 0.5774 0.4790 0.1266 0.043 Uiso 0.718(2) 1 calc R U P A 1
C1 C 0.29564(17) 0.11972(15) 0.11702(7) 0.0221(3) Uani 1 1 d . . . . .
C2 C 0.29669(17) 0.23831(15) 0.12808(7) 0.0233(4) Uani 1 1 d . . . . .
C3 C 0.18411(18) 0.27713(15) 0.15122(7) 0.0235(4) Uani 1 1 d . . . . .
C4 C 0.09598(17) 0.18914(15) 0.15917(7) 0.0230(3) Uani 1 1 d . . . . .
C8 C 0.39906(17) 0.04906(15) 0.09608(7) 0.0207(3) Uani 1 1 d . . . . .
C9 C 0.53158(17) 0.08883(15) 0.10268(7) 0.0217(3) Uani 1 1 d . . . . .
H9 H 0.5533 0.1622 0.1201 0.026 Uiso 1 1 calc R U . . .
C10 C 0.63106(17) 0.02285(15) 0.08425(7) 0.0223(3) Uani 1 1 d . . . . .
H10 H 0.7201 0.0516 0.0896 0.027 Uiso 1 1 calc R U . . .
C11 C 0.60383(17) -0.08539(14) 0.05786(7) 0.0202(3) Uani 1 1 d . . . . .
C12 C 0.47179(17) -0.12530(15) 0.05159(7) 0.0230(3) Uani 1 1 d . . . . .
H12 H 0.4500 -0.1984 0.0339 0.028 Uiso 1 1 calc R U . . .
C13 C 0.37182(17) -0.06008(15) 0.07071(7) 0.0230(3) Uani 1 1 d . . . . .
H13 H 0.2833 -0.0902 0.0665 0.028 Uiso 1 1 calc R U . . .
C14 C 0.71311(17) -0.15215(15) 0.03769(7) 0.0209(3) Uani 1 1 d . . . . .
C15 C 0.82847(18) -0.09434(15) 0.02732(8) 0.0278(4) Uani 1 1 d . . . . .
H15 H 0.8359 -0.0114 0.0330 0.033 Uiso 1 1 calc R U . . .
C16 C 0.93275(19) -0.15435(16) 0.00892(8) 0.0298(4) Uani 1 1 d . . . . .
H16 H 1.0099 -0.1118 0.0024 0.036 Uiso 1 1 calc R U . . .
C17 C 0.92648(18) -0.27530(15) -0.00018(7) 0.0244(4) Uani 1 1 d . . . . .
C18 C 0.81159(18) -0.33371(16) 0.00992(8) 0.0272(4) Uani 1 1 d . . . . .
H18 H 0.8044 -0.4166 0.0039 0.033 Uiso 1 1 calc R U . . .
C19 C 0.70689(17) -0.27411(15) 0.02855(7) 0.0246(4) Uani 1 1 d . . . . .
H19 H 0.6300 -0.3169 0.0352 0.030 Uiso 1 1 calc R U . . .
C20 C 1.04055(19) -0.34366(16) -0.01869(9) 0.0322(4) Uani 1 1 d . . . . .
H20A H 1.0806 -0.3943 0.0113 0.039 Uiso 1 1 calc R U . . .
H20B H 1.0030 -0.3969 -0.0482 0.039 Uiso 1 1 calc R U . . .
C21 C 1.15062(18) -0.27250(16) -0.03784(8) 0.0299(4) Uani 1 1 d . . . . .
H21A H 1.1904 -0.2197 -0.0086 0.036 Uiso 1 1 calc R U . . .
H21B H 1.1124 -0.2222 -0.0683 0.036 Uiso 1 1 calc R U . . .
C22 C 1.26022(19) -0.35031(17) -0.05556(9) 0.0330(4) Uani 1 1 d . . . . .
H22A H 1.2206 -0.4065 -0.0828 0.050 Uiso 1 1 calc R U . . .
H22B H 1.3052 -0.3939 -0.0246 0.050 Uiso 1 1 calc R U . . .
H22C H 1.3251 -0.3005 -0.0706 0.050 Uiso 1 1 calc R U . . .
C23 C -0.02732(17) 0.19465(15) 0.18346(7) 0.0225(3) Uani 1 1 d . . . . .
C24 C -0.09330(17) 0.09211(15) 0.19662(7) 0.0251(4) Uani 1 1 d . . . . .
H24 H -0.0569 0.0170 0.1899 0.030 Uiso 1 1 calc R U . . .
C25 C -0.21072(18) 0.09781(15) 0.21919(7) 0.0255(4) Uani 1 1 d . . . . .
H25 H -0.2535 0.0266 0.2273 0.031 Uiso 1 1 calc R U . . .
C26 C -0.26730(17) 0.20640(15) 0.23017(7) 0.0217(3) Uani 1 1 d . . . . .
C27 C -0.20102(18) 0.30878(15) 0.21746(7) 0.0262(4) Uani 1 1 d . . . . .
H27 H -0.2370 0.3838 0.2247 0.031 Uiso 1 1 calc R U . . .
C28 C -0.08428(19) 0.30368(16) 0.19461(8) 0.0279(4) Uani 1 1 d . . . . .
H28 H -0.0420 0.3751 0.1863 0.033 Uiso 1 1 calc R U . . .
C29 C -0.39411(17) 0.21498(14) 0.25339(7) 0.0211(3) Uani 1 1 d . . . . .
C30 C -0.49810(17) 0.13457(14) 0.23893(7) 0.0221(3) Uani 1 1 d . . . . .
H30 H -0.4845 0.0697 0.2163 0.027 Uiso 1 1 calc R U . . .
C31 C -0.62093(17) 0.14804(15) 0.25713(7) 0.0216(3) Uani 1 1 d . . . . .
H31 H -0.6902 0.0929 0.2463 0.026 Uiso 1 1 calc R U . . .
C32 C -0.64446(17) 0.24126(14) 0.29113(7) 0.0209(3) Uani 1 1 d . . . . .
C33 C -0.53905(17) 0.31807(15) 0.30721(7) 0.0221(3) Uani 1 1 d . . . . .
H33 H -0.5513 0.3803 0.3314 0.026 Uiso 1 1 calc R U . . .
C34 C -0.41638(17) 0.30614(15) 0.28879(7) 0.0230(3) Uani 1 1 d . . . . .
H34 H -0.3467 0.3605 0.3004 0.028 Uiso 1 1 calc R U . . .
C35 C -0.77944(17) 0.26007(15) 0.30918(7) 0.0245(4) Uani 1 1 d . . . . .
H35A H -0.8413 0.2915 0.2786 0.029 Uiso 1 1 calc R U . . .
H35B H -0.7704 0.3210 0.3377 0.029 Uiso 1 1 calc R U . . .
C36 C -0.8415(2) 0.14992(17) 0.33028(9) 0.0340(4) Uani 1 1 d . . . . .
H36A H -0.7789 0.1160 0.3600 0.041 Uiso 1 1 calc R U . . .
H36B H -0.8561 0.0901 0.3014 0.041 Uiso 1 1 calc R U . . .
C37 C -0.9740(2) 0.1768(2) 0.35024(9) 0.0381(5) Uani 1 1 d . . . . .
H37A H -0.9603 0.2369 0.3785 0.057 Uiso 1 1 calc R U . . .
H37B H -1.0090 0.1044 0.3646 0.057 Uiso 1 1 calc R U . . .
H37C H -1.0380 0.2063 0.3204 0.057 Uiso 1 1 calc R U . . .

loop_
_atom_site_aniso_label
_atom_site_aniso_U_11
_atom_site_aniso_U_22
_atom_site_aniso_U_33
_atom_site_aniso_U_23
_atom_site_aniso_U_13
_atom_site_aniso_U_12
S1 0.0203(2) 0.0219(2) 0.0282(2) -0.00238(17) 0.00824(16) 0.00159(16)
O1 0.0292(7) 0.0210(6) 0.0383(7) -0.0004(5) 0.0164(6) -0.0009(5)
O2 0.0271(7) 0.0204(6) 0.0408(8) -0.0028(5) 0.0132(6) 0.0023(5)
O3A 0.0552(13) 0.0302(10) 0.0411(11) 0.0008(8) 0.0076(10) -0.0029(9)
C5A 0.0316(14) 0.0232(11) 0.0351(14) -0.0048(11) 0.0119(11) -0.0042(10)
C6A 0.0287(14) 0.0258(11) 0.047(2) -0.0063(13) 0.0132(13) -0.0025(10)
C7A 0.0366(12) 0.0311(11) 0.042(4) -0.0070(15) 0.0135(15) -0.0029(10)
C1 0.0202(8) 0.0244(8) 0.0224(8) 0.0009(7) 0.0057(7) 0.0011(6)
C2 0.0232(8) 0.0221(8) 0.0262(9) 0.0032(7) 0.0088(7) 0.0016(7)
C3 0.0248(8) 0.0204(8) 0.0259(9) 0.0002(7) 0.0052(7) 0.0039(7)
C4 0.0209(8) 0.0220(8) 0.0266(9) -0.0004(7) 0.0051(7) 0.0046(6)
C8 0.0220(8) 0.0219(8) 0.0193(8) 0.0022(6) 0.0072(6) 0.0023(6)
C9 0.0241(8) 0.0189(7) 0.0235(8) 0.0007(6) 0.0081(7) -0.0008(6)
C10 0.0210(8) 0.0225(8) 0.0252(9) 0.0023(7) 0.0099(7) -0.0011(6)
C11 0.0217(8) 0.0201(8) 0.0203(8) 0.0026(6) 0.0079(6) 0.0016(6)
C12 0.0245(8) 0.0227(8) 0.0226(8) -0.0026(7) 0.0062(7) -0.0008(7)
C13 0.0194(8) 0.0265(8) 0.0238(8) -0.0023(7) 0.0056(7) -0.0014(7)
C14 0.0214(8) 0.0213(8) 0.0211(8) 0.0027(6) 0.0068(7) 0.0030(6)
C15 0.0294(9) 0.0170(8) 0.0402(11) 0.0009(7) 0.0160(8) 0.0000(7)
C16 0.0268(9) 0.0201(8) 0.0462(11) 0.0023(8) 0.0184(9) -0.0005(7)
C17 0.0236(8) 0.0188(8) 0.0328(10) 0.0029(7) 0.0105(7) 0.0021(6)
C18 0.0252(9) 0.0202(8) 0.0383(10) -0.0017(7) 0.0117(8) 0.0003(7)
C19 0.0207(8) 0.0242(8) 0.0306(9) -0.0004(7) 0.0093(7) -0.0020(7)
C20 0.0277(10) 0.0206(8) 0.0520(12) -0.0012(8) 0.0183(9) 0.0013(7)
C21 0.0264(9) 0.0270(9) 0.0387(11) -0.0025(8) 0.0131(8) 0.0001(7)
C22 0.0286(10) 0.0275(9) 0.0473(12) -0.0009(9) 0.0206(9) 0.0021(8)
C23 0.0198(8) 0.0249(8) 0.0231(8) -0.0013(7) 0.0042(7) 0.0021(6)
C24 0.0225(8) 0.0212(8) 0.0324(9) -0.0064(7) 0.0065(7) 0.0017(6)
C25 0.0232(8) 0.0206(8) 0.0338(10) -0.0052(7) 0.0074(7) -0.0018(7)
C26 0.0199(8) 0.0234(8) 0.0222(8) -0.0028(7) 0.0038(7) 0.0015(6)
C27 0.0266(9) 0.0205(8) 0.0339(10) -0.0003(7) 0.0131(8) 0.0045(7)
C28 0.0269(9) 0.0226(8) 0.0361(10) 0.0014(8) 0.0114(8) 0.0016(7)
C29 0.0218(8) 0.0197(8) 0.0226(8) 0.0002(6) 0.0056(7) 0.0021(6)
C30 0.0253(8) 0.0194(8) 0.0224(8) -0.0025(7) 0.0063(7) 0.0015(7)
C31 0.0207(8) 0.0217(8) 0.0228(8) -0.0011(7) 0.0050(7) -0.0034(6)
C32 0.0235(8) 0.0194(7) 0.0209(8) 0.0019(6) 0.0065(7) 0.0015(6)
C33 0.0256(9) 0.0203(8) 0.0216(8) -0.0023(6) 0.0077(7) 0.0010(6)
C34 0.0235(8) 0.0204(8) 0.0259(9) -0.0024(7) 0.0066(7) -0.0029(6)
C35 0.0221(8) 0.0243(8) 0.0282(9) -0.0035(7) 0.0080(7) 0.0002(7)
C36 0.0320(10) 0.0302(10) 0.0431(12) -0.0009(9) 0.0177(9) -0.0044(8)
C37 0.0287(10) 0.0479(12) 0.0402(12) -0.0034(10) 0.0137(9) -0.0092(9)

loop_
_atom_type_symbol
_atom_type_description
_atom_type_scat_dispersion_real
_atom_type_scat_dispersion_imag
_atom_type_scat_source
C C 0.0033 0.0016 'International Tables Vol C Tables 4.2.6.8 and 6.1.1.4'
H H 0.0000 0.0000 'International Tables Vol C Tables 4.2.6.8 and 6.1.1.4'
O O 0.0106 0.0060 'International Tables Vol C Tables 4.2.6.8 and 6.1.1.4'
S S 0.1246 0.1234 'International Tables Vol C Tables 4.2.6.8 and 6.1.1.4'

loop_
_geom_angle_atom_site_label_1
_geom_angle_atom_site_label_2
_geom_angle_atom_site_label_3
_geom_angle
C1 S1 C4 93.44(8)
C2 O1 C5B 110.0(2)
C2 O1 C5A 113.40(14)
C3 O2 C6B 112.6(2)
C3 O2 C6A 112.89(14)
C7A O3A H3A 109.5
O1 C5A C6A 108.76(19)
O1 C5A C7A 105.4(4)
C6A C5A C7A 111.0(3)
O1 C5A H5A 110.5
C6A C5A H5A 110.5
C7A C5A H5A 110.5
O2 C6A C5A 111.5(2)
O2 C6A H6A1 109.3
C5A C6A H6A1 109.3
O2 C6A H6A2 109.3
C5A C6A H6A2 109.3
H6A1 C6A H6A2 108.0
O3A C7A C5A 114.5(4)
O3A C7A H7A1 108.6
C5A C7A H7A1 108.6
O3A C7A H7A2 108.6
C5A C7A H7A2 108.6
H7A1 C7A H7A2 107.6
C7B O3B H3B 109.5
O1 C5B C7B 101.5(6)
O1 C5B C6B 106.9(3)
C7B C5B C6B 113.0(12)
O1 C5B H5B 111.6
C7B C5B H5B 111.6
C6B C5B H5B 111.6
O2 C6B C5B 108.5(3)
O2 C6B H6B1 110.0
C5B C6B H6B1 110.0
O2 C6B H6B2 110.0
C5B C6B H6B2 110.0
H6B1 C6B H6B2 108.4
O3B C7B C5B 101.8(5)
O3B C7B H7B1 111.4
C5B C7B H7B1 111.4
O3B C7B H7B2 111.4
C5B C7B H7B2 111.4
H7B1 C7B H7B2 109.3
C2 C1 C8 128.23(16)
C2 C1 S1 109.60(12)
C8 C1 S1 122.05(13)
C1 C2 O1 123.78(15)
C1 C2 C3 113.72(15)
O1 C2 C3 122.51(15)
C4 C3 O2 123.81(15)
C4 C3 C2 114.29(15)
O2 C3 C2 121.84(15)
C3 C4 C23 129.78(16)
C3 C4 S1 108.92(12)
C23 C4 S1 121.29(13)
C13 C8 C9 117.53(15)
C13 C8 C1 122.49(15)
C9 C8 C1 119.95(15)
C10 C9 C8 121.02(16)
C10 C9 H9 119.5
C8 C9 H9 119.5
C9 C10 C11 121.66(16)
C9 C10 H10 119.2
C11 C10 H10 119.2
C12 C11 C10 117.26(15)
C12 C11 C14 122.84(15)
C10 C11 C14 119.90(15)
C13 C12 C11 121.27(16)
C13 C12 H12 119.4
C11 C12 H12 119.4
C12 C13 C8 121.23(16)
C12 C13 H13 119.4
C8 C13 H13 119.4
C15 C14 C19 116.85(15)
C15 C14 C11 120.55(15)
C19 C14 C11 122.60(15)
C16 C15 C14 121.93(16)
C16 C15 H15 119.0
C14 C15 H15 119.0
C17 C16 C15 121.20(17)
C17 C16 H16 119.4
C15 C16 H16 119.4
C16 C17 C18 117.30(16)
C16 C17 C20 122.30(16)
C18 C17 C20 120.37(15)
C19 C18 C17 121.78(16)
C19 C18 H18 119.1
C17 C18 H18 119.1
C18 C19 C14 120.95(16)
C18 C19 H19 119.5
C14 C19 H19 119.5
C21 C20 C17 117.02(15)
C21 C20 H20A 108.0
C17 C20 H20A 108.0
C21 C20 H20B 108.0
C17 C20 H20B 108.0
H20A C20 H20B 107.3
C20 C21 C22 112.59(15)
C20 C21 H21A 109.1
C22 C21 H21A 109.1
C20 C21 H21B 109.1
C22 C21 H21B 109.1
H21A C21 H21B 107.8
C21 C22 H22A 109.5
C21 C22 H22B 109.5
H22A C22 H22B 109.5
C21 C22 H22C 109.5
H22A C22 H22C 109.5
H22B C22 H22C 109.5
C24 C23 C28 117.19(15)
C24 C23 C4 121.67(15)
C28 C23 C4 121.14(16)
C25 C24 C23 121.44(16)
C25 C24 H24 119.3
C23 C24 H24 119.3
C24 C25 C26 121.26(16)
C24 C25 H25 119.4
C26 C25 H25 119.4
C27 C26 C25 117.36(15)
C27 C26 C29 120.30(15)
C25 C26 C29 122.33(15)
C28 C27 C26 121.66(16)
C28 C27 H27 119.2
C26 C27 H27 119.2
C27 C28 C23 121.09(17)
C27 C28 H28 119.5
C23 C28 H28 119.5
C30 C29 C34 117.55(15)
C30 C29 C26 120.96(15)
C34 C29 C26 121.44(15)
C31 C30 C29 121.12(15)
C31 C30 H30 119.4
C29 C30 H30 119.4
C30 C31 C32 121.26(15)
C30 C31 H31 119.4
C32 C31 H31 119.4
C33 C32 C31 117.40(15)
C33 C32 C35 120.84(15)
C31 C32 C35 121.75(15)
C34 C33 C32 121.75(15)
C34 C33 H33 119.1
C32 C33 H33 119.1
C33 C34 C29 120.83(16)
C33 C34 H34 119.6
C29 C34 H34 119.6
C32 C35 C36 115.00(15)
C32 C35 H35A 108.5
C36 C35 H35A 108.5
C32 C35 H35B 108.5
C36 C35 H35B 108.5
H35A C35 H35B 107.5
C35 C36 C37 112.05(16)
C35 C36 H36A 109.2
C37 C36 H36A 109.2
C35 C36 H36B 109.2
C37 C36 H36B 109.2
H36A C36 H36B 107.9
C36 C37 H37A 109.5
C36 C37 H37B 109.5
H37A C37 H37B 109.5
C36 C37 H37C 109.5
H37A C37 H37C 109.5
H37B C37 H37C 109.5

loop_
_geom_bond_atom_site_label_1
_geom_bond_atom_site_label_2
_geom_bond_distance
S1 C1 1.7332(17)
S1 C4 1.7445(17)
O1 C2 1.371(2)
O1 C5B 1.467(4)
O1 C5A 1.475(3)
O2 C3 1.376(2)
O2 C6B 1.439(4)
O2 C6A 1.445(3)
O3A C7A 1.443(8)
O3A H3A 0.8400
C5A C6A 1.505(3)
C5A C7A 1.511(4)
C5A H5A 1.0000
C6A H6A1 0.9900
C6A H6A2 0.9900
C7A H7A1 0.9900
C7A H7A2 0.9900
O3B C7B 1.445(8)
O3B H3B 0.8400
C5B C7B 1.510(5)
C5B C6B 1.521(4)
C5B H5B 1.0000
C6B H6B1 0.9900
C6B H6B2 0.9900
C7B H7B1 0.9900
C7B H7B2 0.9900
C1 C2 1.369(2)
C1 C8 1.470(2)
C2 C3 1.418(2)
C3 C4 1.369(2)
C4 C23 1.464(2)
C8 C13 1.399(2)
C8 C9 1.403(2)
C9 C10 1.383(2)
C9 H9 0.9500
C10 C11 1.402(2)
C10 H10 0.9500
C11 C12 1.399(2)
C11 C14 1.484(2)
C12 C13 1.390(2)
C12 H12 0.9500
C13 H13 0.9500
C14 C15 1.393(2)
C14 C19 1.397(2)
C15 C16 1.386(2)
C15 H15 0.9500
C16 C17 1.386(2)
C16 H16 0.9500
C17 C18 1.390(2)
C17 C20 1.515(2)
C18 C19 1.390(2)
C18 H18 0.9500
C19 H19 0.9500
C20 C21 1.506(2)
C20 H20A 0.9900
C20 H20B 0.9900
C21 C22 1.529(2)
C21 H21A 0.9900
C21 H21B 0.9900
C22 H22A 0.9800
C22 H22B 0.9800
C22 H22C 0.9800
C23 C24 1.400(2)
C23 C28 1.405(2)
C24 C25 1.387(2)
C24 H24 0.9500
C25 C26 1.398(2)
C25 H25 0.9500
C26 C27 1.396(2)
C26 C29 1.484(2)
C27 C28 1.384(2)
C27 H27 0.9500
C28 H28 0.9500
C29 C30 1.400(2)
C29 C34 1.401(2)
C30 C31 1.391(2)
C30 H30 0.9500
C31 C32 1.399(2)
C31 H31 0.9500
C32 C33 1.392(2)
C32 C35 1.512(2)
C33 C34 1.390(2)
C33 H33 0.9500
C34 H34 0.9500
C35 C36 1.523(3)
C35 H35A 0.9900
C35 H35B 0.9900
C36 C37 1.525(3)
C36 H36A 0.9900
C36 H36B 0.9900
C37 H37A 0.9800
C37 H37B 0.9800
C37 H37C 0.9800

loop_
_geom_torsion_atom_site_label_1
_geom_torsion_atom_site_label_2
_geom_torsion_atom_site_label_3
_geom_torsion_atom_site_label_4
_geom_torsion
C2 O1 C5A C6A -45.5(2)
C5B O1 C5A C6A 46.6(3)
C2 O1 C5A C7A -164.6(2)
C5B O1 C5A C7A -72.5(4)
C3 O2 C6A C5A -47.1(3)
C6B O2 C6A C5A 48.2(3)
O1 C5A C6A O2 62.2(3)
C7A C5A C6A O2 177.7(4)
O1 C5A C7A O3A 54.7(5)
C6A C5A C7A O3A -62.9(6)
C2 O1 C5B C7B 173.3(11)
C5A O1 C5B C7B 70.7(12)
C2 O1 C5B C6B 54.7(4)
C5A O1 C5B C6B -47.9(3)
C3 O2 C6B C5B 47.2(5)
C6A O2 C6B C5B -49.2(3)
O1 C5B C6B O2 -70.1(5)
C7B C5B C6B O2 179.1(5)
O1 C5B C7B O3B 170.1(13)
C6B C5B C7B O3B -75.7(15)
C4 S1 C1 C2 -0.66(14)
C4 S1 C1 C8 175.68(15)
C8 C1 C2 O1 3.8(3)
S1 C1 C2 O1 179.86(14)
C8 C1 C2 C3 -176.12(16)
S1 C1 C2 C3 -0.1(2)
C5B O1 C2 C1 158.7(3)
C5A O1 C2 C1 -163.01(19)
C5B O1 C2 C3 -21.3(3)
C5A O1 C2 C3 16.9(3)
C6B O2 C3 C4 164.5(3)
C6A O2 C3 C4 -165.8(2)
C6B O2 C3 C2 -12.8(4)
C6A O2 C3 C2 16.9(3)
C1 C2 C3 C4 1.0(2)
O1 C2 C3 C4 -178.89(16)
C1 C2 C3 O2 178.61(16)
O1 C2 C3 O2 -1.3(3)
O2 C3 C4 C23 0.2(3)
C2 C3 C4 C23 177.67(17)
O2 C3 C4 S1 -178.99(14)
C2 C3 C4 S1 -1.5(2)
C1 S1 C4 C3 1.22(14)
C1 S1 C4 C23 -178.02(15)
C2 C1 C8 C13 -159.20(18)
S1 C1 C8 C13 25.2(2)
C2 C1 C8 C9 22.8(3)
S1 C1 C8 C9 -152.83(14)
C13 C8 C9 C10 0.6(2)
C1 C8 C9 C10 178.76(15)
C8 C9 C10 C11 0.6(3)
C9 C10 C11 C12 -1.0(2)
C9 C10 C11 C14 178.71(15)
C10 C11 C12 C13 0.1(2)
C14 C11 C12 C13 -179.61(15)
C11 C12 C13 C8 1.2(3)
C9 C8 C13 C12 -1.5(2)
C1 C8 C13 C12 -179.61(16)
C12 C11 C14 C15 157.07(17)
C10 C11 C14 C15 -22.6(2)
C12 C11 C14 C19 -23.4(3)
C10 C11 C14 C19 156.95(17)
C19 C14 C15 C16 -0.2(3)
C11 C14 C15 C16 179.42(17)
C14 C15 C16 C17 0.2(3)
C15 C16 C17 C18 0.0(3)
C15 C16 C17 C20 -178.14(19)
C16 C17 C18 C19 -0.2(3)
C20 C17 C18 C19 177.95(18)
C17 C18 C19 C14 0.3(3)
C15 C14 C19 C18 -0.1(3)
C11 C14 C19 C18 -179.64(16)
C16 C17 C20 C21 -12.2(3)
C18 C17 C20 C21 169.72(18)
C17 C20 C21 C22 -179.95(18)
C3 C4 C23 C24 -168.86(19)
S1 C4 C23 C24 10.2(2)
C3 C4 C23 C28 11.1(3)
S1 C4 C23 C28 -169.88(14)
C28 C23 C24 C25 0.6(3)
C4 C23 C24 C25 -179.42(17)
C23 C24 C25 C26 -0.6(3)
C24 C25 C26 C27 0.1(3)
C24 C25 C26 C29 178.86(17)
C25 C26 C27 C28 0.4(3)
C29 C26 C27 C28 -178.46(17)
C26 C27 C28 C23 -0.3(3)
C24 C23 C28 C27 -0.2(3)
C4 C23 C28 C27 179.85(17)
C27 C26 C29 C30 142.31(18)
C25 C26 C29 C30 -36.4(3)
C27 C26 C29 C34 -35.1(2)
C25 C26 C29 C34 146.13(18)
C34 C29 C30 C31 2.9(2)
C26 C29 C30 C31 -174.64(16)
C29 C30 C31 C32 -0.9(3)
C30 C31 C32 C33 -1.7(2)
C30 C31 C32 C35 177.18(16)
C31 C32 C33 C34 2.4(3)
C35 C32 C33 C34 -176.48(16)
C32 C33 C34 C29 -0.5(3)
C30 C29 C34 C33 -2.2(3)
C26 C29 C34 C33 175.33(16)
C33 C32 C35 C36 -132.73(18)
C31 C32 C35 C36 48.4(2)
C32 C35 C36 C37 177.21(16)
